data_2225169
loop_
_publ_author_name
'Adarsh, N. N.'
'Krishna Kumar, D.'
'Dastidar, Parthasarathi'

_publ_section_title
;
 3,3'-{Ethane-1,2-diylbis[carbonylbis(azanediyl)]}dipyridinium
 tetrachloridoplatinate(II)
;
_journal_coeditor_code BT5171
_journal_issue 3
_journal_name_full 'Acta Crystallographica Section E'
_journal_page_first m270
_journal_paper_doi 10.1107/S1600536810004253
_journal_volume 66
_journal_year 2010
_chemical_formula_iupac '(C14 H18 N6 O2)[Pt Cl4]'
_chemical_formula_moiety '(C14 H18 N6 O2) 2+ , [Pt Cl4] 2-'
_chemical_formula_sum 'C14 H18 Cl4 N6 O2 Pt'
_chemical_formula_weight 639.23
_chemical_name_systematic
;
3,3'-{Ethane-1,2-diylbis[carbonylbis(azanediyl)]}dipyridinium
tetrachloridoplatinate(II)
;
_space_group_IT_number 15
_symmetry_cell_setting monoclinic
_symmetry_space_group_name_Hall '-C 2yc'
_symmetry_space_group_name_H-M 'C 1 2/c 1'
_atom_sites_solution_hydrogens geom
_atom_sites_solution_primary direct
_atom_sites_solution_secondary difmap
_audit_creation_method SHELXL97
_cell_angle_alpha 90.00
_cell_angle_beta 103.3320(10)
_cell_angle_gamma 90.00
_cell_formula_units_Z 4
_cell_length_a 17.8126(13)
_cell_length_b 7.0799(5)
_cell_length_c 15.5765(12)
_cell_measurement_reflns_used 566
_cell_measurement_temperature 100(2)
_cell_measurement_theta_max 27.8
_cell_measurement_theta_min 2.38
_cell_volume 1911.4(2)
_computing_cell_refinement 'APEX2 (Bruker, 2006) and SAINT (Bruker, 2006)'
_computing_data_collection 'APEX2 (Bruker, 2006)'
_computing_data_reduction 'SAINT (Bruker, 2006)'
_computing_molecular_graphics 'Mercury (Macrae <i>et al.</i>,  2006) and ORTEP-3 (Farrugia, 1997)'
_computing_publication_material 'SHELXL97 (Sheldrick, 2008), publCIF (Westrip, 2010) and PLATON (Spek, 2009)'
_computing_structure_refinement 'SHELXL97 (Sheldrick, 2008)'
_computing_structure_solution 'SHELXS97 (Sheldrick, 2008)'
_diffrn_ambient_temperature 100(2)
_diffrn_measured_fraction_theta_full 0.998
_diffrn_measured_fraction_theta_max 0.998
_diffrn_measurement_device_type 'Bruker APEXII CCD area-detector'
_diffrn_measurement_method '\f-\w scan'
_diffrn_radiation_monochromator graphite
_diffrn_radiation_source 'fine-focus sealed tube'
_diffrn_radiation_type MoK\a
_diffrn_radiation_wavelength 0.71073
_diffrn_reflns_av_R_equivalents 0.0439
_diffrn_reflns_av_sigmaI/netI 0.0378
_diffrn_reflns_limit_h_max 21
_diffrn_reflns_limit_h_min -21
_diffrn_reflns_limit_k_max 8
_diffrn_reflns_limit_k_min -8
_diffrn_reflns_limit_l_max 19
_diffrn_reflns_limit_l_min -19
_diffrn_reflns_number 7045
_diffrn_reflns_theta_full 26.00
_diffrn_reflns_theta_max 26.00
_diffrn_reflns_theta_min 2.35
_exptl_absorpt_coefficient_mu 7.924
_exptl_absorpt_correction_T_max 0.6927
_exptl_absorpt_correction_T_min 0.2745
_exptl_absorpt_correction_type multi-scan
_exptl_absorpt_process_details '(SADABS; Bruker, 2006)'
_exptl_crystal_colour yellow
_exptl_crystal_density_diffrn 2.221
_exptl_crystal_density_method 'not measured'
_exptl_crystal_description plate
_exptl_crystal_F_000 1224
_exptl_crystal_size_max 0.22
_exptl_crystal_size_mid 0.14
_exptl_crystal_size_min 0.05
_refine_diff_density_max 1.506
_refine_diff_density_min -0.892
_refine_ls_extinction_method none
_refine_ls_goodness_of_fit_ref 0.973
_refine_ls_hydrogen_treatment mixed
_refine_ls_matrix_type full
_refine_ls_number_parameters 132
_refine_ls_number_reflns 1877
_refine_ls_number_restraints 0
_refine_ls_restrained_S_all 0.973
_refine_ls_R_factor_all 0.0284
_refine_ls_R_factor_gt 0.0252
_refine_ls_shift/su_max 0.000
_refine_ls_shift/su_mean 0.000
_refine_ls_structure_factor_coef Fsqd
_refine_ls_weighting_details 'calc w=1/[\s^2^(Fo^2^)+(0.0343P)^2^+6.3133P] where P=(Fo^2^+2Fc^2^)/3'
_refine_ls_weighting_scheme calc
_refine_ls_wR_factor_gt 0.0619
_refine_ls_wR_factor_ref 0.0642
_reflns_number_gt 1693
_reflns_number_total 1877
_reflns_threshold_expression I>2\s(I)
_cod_data_source_file bt5171.cif
_cod_data_source_block I
_cod_original_sg_symbol_H-M C2/c
_cod_database_code 2225169
_cod_database_fobs_code 2225169

loop_
_symmetry_equiv_pos_as_xyz
'x, y, z'
'-x, y, -z+1/2'
'x+1/2, y+1/2, z'
'-x+1/2, y+1/2, -z+1/2'
'-x, -y, -z'
'x, -y, z-1/2'
'-x+1/2, -y+1/2, -z'
'x+1/2, -y+1/2, z-1/2'

loop_
_atom_site_type_symbol
_atom_site_label
_atom_site_fract_x
_atom_site_fract_y
_atom_site_fract_z
_atom_site_U_iso_or_equiv
_atom_site_adp_type
_atom_site_calc_flag
_atom_site_refinement_flags
_atom_site_occupancy
_atom_site_disorder_assembly
_atom_site_disorder_group
Pt Pt1 0.5000 0.5000 0.0000 0.01584(10) Uani d S 1 . .
Cl Cl1 0.39171(5) 0.65021(15) -0.07921(6) 0.0228(2) Uani d . 1 . .
Cl Cl2 0.50224(6) 0.69911(14) 0.11747(7) 0.0226(2) Uani d . 1 . .
N N1 0.1742(2) -0.0639(6) -0.1087(3) 0.0250(8) Uani d . 1 . .
H H1 0.139(3) -0.108(7) -0.096(3) 0.030 Uiso d . 1 . .
C C2 0.2331(3) -0.0133(5) -0.0434(3) 0.0193(9) Uani d . 1 . .
H H2 0.2297 -0.0254 0.0163 0.023 Uiso calc R 1 . .
C C3 0.3001(2) 0.0577(6) -0.0639(2) 0.0160(8) Uani d . 1 . .
C C4 0.3007(2) 0.0717(7) -0.1528(3) 0.0223(8) Uani d . 1 . .
H H4 0.3455 0.1183 -0.1690 0.027 Uiso calc R 1 . .
C C5 0.2379(3) 0.0195(6) -0.2176(3) 0.0305(12) Uani d . 1 . .
H H5 0.2391 0.0310 -0.2781 0.037 Uiso calc R 1 . .
C C6 0.1730(3) -0.0497(7) -0.1941(3) 0.0304(10) Uani d . 1 . .
H H6 0.1288 -0.0861 -0.2378 0.036 Uiso calc R 1 . .
N N7 0.36384(19) 0.1145(5) -0.0011(2) 0.0176(7) Uani d . 1 . .
C C8 0.3757(2) 0.0918(6) 0.0896(3) 0.0214(9) Uani d . 1 . .
O O9 0.3290(2) 0.0132(4) 0.1240(3) 0.0367(10) Uani d . 1 . .
N N10 0.4417(2) 0.1661(6) 0.1358(2) 0.0275(9) Uani d . 1 . .
C C11A 0.4643(5) 0.2153(13) 0.2283(5) 0.0202(16) Uiso d P 0.50 . .
H H11A 0.4227 0.1819 0.2582 0.024 Uiso calc PR 0.50 . .
H H11B 0.4740 0.3528 0.2351 0.024 Uiso calc PR 0.50 . .
C C11B 0.4631(5) 0.1063(12) 0.2315(5) 0.0185(16) Uiso d P 0.50 . .
H H11C 0.4728 -0.0314 0.2365 0.022 Uiso calc PR 0.50 . .
H H11D 0.4213 0.1381 0.2614 0.022 Uiso calc PR 0.50 . .
H H7 0.400(3) 0.164(6) -0.020(3) 0.022 Uiso d . 1 . .
H H10 0.467(3) 0.219(7) 0.116(3) 0.032 Uiso d . 1 . .

loop_
_atom_site_aniso_label
_atom_site_aniso_U_11
_atom_site_aniso_U_22
_atom_site_aniso_U_33
_atom_site_aniso_U_12
_atom_site_aniso_U_13
_atom_site_aniso_U_23
Pt1 0.01344(14) 0.01733(15) 0.01748(14) -0.00161(7) 0.00507(9) -0.00225(7)
Cl1 0.0172(5) 0.0302(5) 0.0211(5) 0.0044(4) 0.0046(4) 0.0037(4)
Cl2 0.0192(5) 0.0254(5) 0.0239(5) -0.0025(4) 0.0062(4) -0.0096(4)
N1 0.0220(19) 0.0246(19) 0.030(2) -0.0071(16) 0.0105(16) -0.0072(17)
C2 0.019(2) 0.019(2) 0.021(2) -0.0005(14) 0.0066(19) -0.0024(15)
C3 0.020(2) 0.0134(17) 0.0147(19) 0.0009(16) 0.0045(16) -0.0006(16)
C4 0.020(2) 0.030(2) 0.018(2) -0.0010(18) 0.0067(17) -0.0012(18)
C5 0.023(3) 0.050(3) 0.018(2) 0.0020(19) 0.004(2) -0.0089(18)
C6 0.023(2) 0.040(2) 0.026(3) -0.002(2) 0.003(2) -0.017(2)
N7 0.0184(17) 0.0221(18) 0.0135(16) -0.0055(13) 0.0064(14) 0.0016(13)
C8 0.019(2) 0.033(2) 0.0128(19) 0.0068(17) 0.0043(16) 0.0044(17)
O9 0.028(2) 0.063(3) 0.0219(18) -0.0011(14) 0.0108(16) 0.0151(14)
N10 0.022(2) 0.046(2) 0.0143(18) -0.0013(16) 0.0037(15) -0.0045(16)

loop_
_atom_type_symbol
_atom_type_description
_atom_type_scat_dispersion_real
_atom_type_scat_dispersion_imag
_atom_type_scat_source
C C 0.0033 0.0016 'International Tables Vol C Tables 4.2.6.8 and 6.1.1.4'
Cl Cl 0.1484 0.1585 'International Tables Vol C Tables 4.2.6.8 and 6.1.1.4'
N N 0.0061 0.0033 'International Tables Vol C Tables 4.2.6.8 and 6.1.1.4'
O O 0.0106 0.0060 'International Tables Vol C Tables 4.2.6.8 and 6.1.1.4'
Pt Pt -1.7033 8.3905 'International Tables Vol C Tables 4.2.6.8 and 6.1.1.4'
H H 0.0000 0.0000 'International Tables Vol C Tables 4.2.6.8 and 6.1.1.4'

loop_
_geom_angle_atom_site_label_1
_geom_angle_atom_site_label_2
_geom_angle_atom_site_label_3
_geom_angle_site_symmetry_1
_geom_angle_site_symmetry_3
_geom_angle
_geom_angle_publ_flag
Cl1 Pt1 Cl1 5_665 . 180.0 ?
Cl1 Pt1 Cl2 5_665 5_665 90.11(4) ?
Cl1 Pt1 Cl2 . 5_665 89.89(4) ?
Cl1 Pt1 Cl2 5_665 . 89.89(4) ?
Cl1 Pt1 Cl2 . . 90.11(4) ?
Cl2 Pt1 Cl2 5_665 . 180.0 ?
C6 N1 C2 . . 124.9(4) ?
C6 N1 H1 . . 118(4) ?
C2 N1 H1 . . 117(4) ?
N1 C2 C3 . . 119.0(4) ?
N1 C2 H2 . . 120.5 ?
C3 C2 H2 . . 120.5 ?
N7 C3 C4 . . 119.4(4) ?
N7 C3 C2 . . 123.4(4) ?
C4 C3 C2 . . 117.2(4) ?
C5 C4 C3 . . 121.3(4) ?
C5 C4 H4 . . 119.3 ?
C3 C4 H4 . . 119.3 ?
C4 C5 C6 . . 119.4(5) ?
C4 C5 H5 . . 120.3 ?
C6 C5 H5 . . 120.3 ?
N1 C6 C5 . . 118.1(4) ?
N1 C6 H6 . . 121.0 ?
C5 C6 H6 . . 121.0 ?
C3 N7 C8 . . 126.6(3) ?
C3 N7 H7 . . 116(3) ?
C8 N7 H7 . . 117(3) ?
O9 C8 N10 . . 123.1(4) ?
O9 C8 N7 . . 122.6(4) ?
N10 C8 N7 . . 114.3(4) ?
C8 N10 C11A . . 129.8(5) ?
C8 N10 C11B . . 114.3(4) ?
C11A N10 C11B . . 30.3(4) ?
C8 N10 H10 . . 122(4) ?
C11A N10 H10 . . 105(4) ?
C11B N10 H10 . . 123(4) ?
N10 C11A C11B . 2_655 107.6(6) ?
N10 C11A H11A . . 110.2 ?
C11B C11A H11A 2_655 . 110.2 ?
N10 C11A H11B . . 110.2 ?
C11B C11A H11B 2_655 . 110.2 ?
H11A C11A H11B . . 108.5 ?
N10 C11B C11A . 2_655 105.2(5) ?
N10 C11B H11C . . 110.7 ?
C11A C11B H11C 2_655 . 110.7 ?
N10 C11B H11D . . 110.7 ?
C11A C11B H11D 2_655 . 110.7 ?
H11C C11B H11D . . 108.8 ?

loop_
_geom_bond_atom_site_label_1
_geom_bond_atom_site_label_2
_geom_bond_site_symmetry_2
_geom_bond_distance
_geom_bond_publ_flag
Pt1 Cl1 5_665 2.2971(9) ?
Pt1 Cl1 . 2.2971(9) ?
Pt1 Cl2 5_665 2.3028(9) ?
Pt1 Cl2 . 2.3028(9) ?
N1 C6 . 1.330(6) ?
N1 C2 . 1.331(6) ?
N1 H1 . 0.76(5) ?
C2 C3 . 1.397(6) ?
C2 H2 . 0.9500 ?
C3 N7 . 1.377(5) ?
C3 C4 . 1.392(5) ?
C4 C5 . 1.374(7) ?
C4 H4 . 0.9500 ?
C5 C6 . 1.380(7) ?
C5 H5 . 0.9500 ?
C6 H6 . 0.9500 ?
N7 C8 . 1.389(5) ?
N7 H7 . 0.83(5) ?
C8 O9 . 1.223(5) ?
C8 N10 . 1.337(6) ?
N10 C11A . 1.447(8) ?
N10 C11B . 1.511(9) ?
N10 H10 . 0.71(5) ?
C11A C11B 2_655 1.513(10) ?
C11A H11A . 0.9900 ?
C11A H11B . 0.9900 ?
C11B C11A 2_655 1.513(10) ?
C11B H11C . 0.9900 ?
C11B H11D . 0.9900 ?

loop_
_geom_hbond_atom_site_label_D
_geom_hbond_atom_site_label_H
_geom_hbond_atom_site_label_A
_geom_hbond_site_symmetry_A
_geom_hbond_distance_DH
_geom_hbond_distance_HA
_geom_hbond_distance_DA
_geom_hbond_angle_DHA
N1 H1 Cl2 7 0.76(5) 2.55(5) 3.259(4) 156(5)

loop_
_geom_torsion_atom_site_label_1
_geom_torsion_atom_site_label_2
_geom_torsion_atom_site_label_3
_geom_torsion_atom_site_label_4
_geom_torsion_site_symmetry_1
_geom_torsion_site_symmetry_2
_geom_torsion_site_symmetry_3
_geom_torsion_site_symmetry_4
_geom_torsion
_geom_torsion_publ_flag
C6 N1 C2 C3 . . . . -1.1(7) ?
N1 C2 C3 N7 . . . . 179.7(4) ?
N1 C2 C3 C4 . . . . 0.2(6) ?
N7 C3 C4 C5 . . . . -178.9(4) ?
C2 C3 C4 C5 . . . . 0.6(6) ?
C3 C4 C5 C6 . . . . -0.5(7) ?
C2 N1 C6 C5 . . . . 1.2(7) ?
C4 C5 C6 N1 . . . . -0.3(7) ?
C4 C3 N7 C8 . . . . -172.8(4) ?
C2 C3 N7 C8 . . . . 7.7(6) ?
C3 N7 C8 O9 . . . . 1.0(7) ?
C3 N7 C8 N10 . . . . -177.7(4) ?
O9 C8 N10 C11A . . . . -17.3(8) ?
N7 C8 N10 C11A . . . . 161.5(6) ?
O9 C8 N10 C11B . . . . 13.7(7) ?
N7 C8 N10 C11B . . . . -167.5(5) ?
C8 N10 C11A C11B . . . 2_655 122.2(6) ?
C11B N10 C11A C11B . . . 2_655 53.4(10) ?
C8 N10 C11B C11A . . . 2_655 -176.5(5) ?
C11A N10 C11B C11A . . . 2_655 -48.3(10) ?
